data_5000046
loop_
_publ_author_name
'Fuess, H'
'Kratz, T'
'Toepel-Schadt, J'
'Miehe, G'

_journal_name_full
;
Zeitschrift fuer Kristallographie (149,1979-)
;
_journal_page_first 335
_journal_page_last 346
_journal_volume 179
_journal_year 1987
_chemical_name_mineral Arsenopyrite
_chemical_name_systematic 'Iron arsenic sulfide'
_symmetry_cell_setting monoclinic
_symmetry_Int_Tables_number 14
_symmetry_space_group_name_H-M 'C 1 1 21/d'
_cell_angle_alpha 90
_cell_angle_beta 89.84(1)
_cell_angle_gamma 90
_cell_formula_units_Z 8
_cell_length_a 6.5456(7)
_cell_length_b 9.451(2)
_cell_length_c 5.6492(8)
_cell_volume 349.5
_cod_database_code 5000046

loop_
_symmetry_equiv_pos_as_xyz
x,y,z
-x,-y,-z
1/4+x,3/4+y,1/2-z
3/4-x,1/4-y,1/2+z
1/2+x,1/2+y,z
1/2-x,1/2-y,-z
3/4+x,1/4+y,1/2-z
1/4-x,3/4-y,1/2+z

loop_
_atom_site_label
_atom_site_type_symbol
_atom_site_symmetry_multiplicity
_atom_site_Wyckoff_symbol
_atom_site_fract_x
_atom_site_fract_y
_atom_site_fract_z
_atom_site_occupancy
_atom_site_attached_hydrogens
_atom_site_calc_flag
Fe1 Fe0 8 ? 0.2769(1) 0.0042(1) 0.0035(1) 1. 0 d
As1 As0 8 ? -0.0067(1) 0.1425(1) 0.1286(1) 1. 0 d
S1 S0 8 ? 0.5081(1) 0.1638(1) 0.1309(2) 1. 0 d

loop_
_atom_type_symbol
_atom_type_oxidation_number
Fe0 0.000
As0 0.000
S0 0.000
